data_4307976
loop_
_publ_author_name
'Keith Izod'
'Corinne Wills'
'William Clegg'
'Ross W. Harrington'

_publ_section_title
;
Alkaline Earth Metal Complexes of a Phosphine-Borane-Stabilized
Carbanion: Synthesis, Structures, and Stabilities
;
_journal_name_full 'Inorganic Chemistry'
_journal_page_first 4320
_journal_page_last 4325
_journal_paper_doi 10.1021/ic062459l
_journal_volume 46
_journal_year 2007
_chemical_formula_moiety 'C34 H86 B2 Ca O4 P2 Si4'
_chemical_formula_sum 'C34 H86 B2 Ca O4 P2 Si4'
_chemical_formula_weight 795.03
_chemical_name_systematic
;
 ?
;
_space_group_IT_number 14
_symmetry_cell_setting monoclinic
_symmetry_space_group_name_Hall '-P 2ybc'
_symmetry_space_group_name_H-M 'P 1 21/c 1'
_atom_sites_solution_hydrogens difmap
_atom_sites_solution_primary direct
_atom_sites_solution_secondary difmap
_audit_creation_method SHELXL-97
_cell_angle_alpha 90.00
_cell_angle_beta 105.666(2)
_cell_angle_gamma 90.00
_cell_formula_units_Z 2
_cell_length_a 10.837(2)
_cell_length_b 13.824(3)
_cell_length_c 17.219(4)
_cell_measurement_reflns_used 9992
_cell_measurement_temperature 150(2)
_cell_measurement_theta_max 28.26
_cell_measurement_theta_min 2.44
_cell_volume 2483.8(9)
_computing_cell_refinement 'Bruker SAINT'
_computing_data_collection 'Bruker SMART'
_computing_data_reduction 'Bruker SAINT'
_computing_molecular_graphics 'Bruker SHELXTL'
_computing_publication_material 'Bruker SHELXTL and local programs'
_computing_structure_refinement 'Bruker SHELXTL'
_computing_structure_solution 'Bruker SHELXTL'
_diffrn_ambient_temperature 150(2)
_diffrn_measured_fraction_theta_full 0.999
_diffrn_measured_fraction_theta_max 0.977
_diffrn_measurement_device_type 'Bruker SMART 1K CCD diffractometer'
_diffrn_measurement_method 'thin-slice \w scans'
_diffrn_radiation_monochromator graphite
_diffrn_radiation_source 'sealed tube'
_diffrn_radiation_type MoK\a
_diffrn_radiation_wavelength 0.71073
_diffrn_reflns_av_R_equivalents 0.0280
_diffrn_reflns_av_sigmaI/netI 0.0277
_diffrn_reflns_limit_h_max 14
_diffrn_reflns_limit_h_min -14
_diffrn_reflns_limit_k_max 18
_diffrn_reflns_limit_k_min -18
_diffrn_reflns_limit_l_max 22
_diffrn_reflns_limit_l_min -22
_diffrn_reflns_number 21949
_diffrn_reflns_theta_full 26.00
_diffrn_reflns_theta_max 28.29
_diffrn_reflns_theta_min 1.92
_diffrn_standards_number 0
_exptl_absorpt_coefficient_mu 0.317
_exptl_absorpt_correction_T_max 0.945
_exptl_absorpt_correction_T_min 0.911
_exptl_absorpt_correction_type multi-scan
_exptl_absorpt_process_details SADABS
_exptl_crystal_colour colourless
_exptl_crystal_density_diffrn 1.063
_exptl_crystal_density_method 'not measured'
_exptl_crystal_description block
_exptl_crystal_F_000 876
_exptl_crystal_size_max 0.30
_exptl_crystal_size_mid 0.25
_exptl_crystal_size_min 0.18
_refine_diff_density_max 0.761
_refine_diff_density_min -0.405
_refine_diff_density_rms 0.057
_refine_ls_extinction_method none
_refine_ls_goodness_of_fit_ref 1.030
_refine_ls_hydrogen_treatment mixed
_refine_ls_matrix_type full
_refine_ls_number_parameters 253
_refine_ls_number_reflns 6038
_refine_ls_number_restraints 0
_refine_ls_restrained_S_all 1.030
_refine_ls_R_factor_all 0.0577
_refine_ls_R_factor_gt 0.0427
_refine_ls_shift/su_max 0.000
_refine_ls_shift/su_mean 0.000
_refine_ls_structure_factor_coef Fsqd
_refine_ls_weighting_details 'calc w=1/[\s^2^(Fo^2^)+(0.0623P)^2^+1.2475P] where P=(Fo^2^+2Fc^2^)/3'
_refine_ls_weighting_scheme calc
_refine_ls_wR_factor_gt 0.1121
_refine_ls_wR_factor_ref 0.1219
_reflns_number_gt 4743
_reflns_number_total 6038
_reflns_threshold_expression I>2\s(I)
_cod_data_source_file ic062459l-file002_2.cif
_cod_data_source_block ki247_compound_4a
_cod_original_cell_volume 2483.7(9)
_cod_original_sg_symbol_H-M 'P 21/c'
_cod_database_code 4307976

loop_
_symmetry_equiv_pos_as_xyz
'x, y, z'
'-x, y+1/2, -z+1/2'
'-x, -y, -z'
'x, -y-1/2, z-1/2'

loop_
_atom_site_label
_atom_site_type_symbol
_atom_site_fract_x
_atom_site_fract_y
_atom_site_fract_z
_atom_site_U_iso_or_equiv
_atom_site_adp_type
_atom_site_occupancy
_atom_site_symmetry_multiplicity
_atom_site_calc_flag
_atom_site_refinement_flags
_atom_site_disorder_assembly
_atom_site_disorder_group
Ca Ca 0.0000 0.0000 0.0000 0.02567(12) Uani 1 2 d S . .
P P 0.20590(4) 0.29026(3) 0.03172(3) 0.02632(12) Uani 1 1 d . A .
Si1 Si 0.30029(5) 0.48644(4) 0.10636(3) 0.03391(14) Uani 1 1 d . A .
Si2 Si 0.31543(5) 0.29937(4) 0.21089(3) 0.03402(14) Uani 1 1 d . A .
O1 O 0.06867(13) -0.04833(11) 0.13715(8) 0.0413(3) Uani 1 1 d . . .
O2 O -0.18330(13) 0.08342(10) 0.02248(9) 0.0394(3) Uani 1 1 d . . .
B B 0.1589(3) 0.15763(18) 0.04271(17) 0.0436(6) Uani 1 1 d . . .
H1A H 0.138(2) 0.1279(17) -0.0209(14) 0.047(6) Uiso 1 1 d . . .
H1B H 0.235(3) 0.1150(19) 0.0791(16) 0.059(7) Uiso 1 1 d . . .
H1C H 0.067(2) 0.1549(18) 0.0636(15) 0.054(7) Uiso 1 1 d . . .
C1 C 0.25056(16) 0.36219(12) 0.11582(10) 0.0257(3) Uani 1 1 d . . .
C2 C 0.0702(2) 0.33670(19) -0.04618(13) 0.0494(5) Uani 1 1 d . . .
H2A H -0.0036 0.3443 -0.0241 0.074 Uiso 1 1 calc R A .
H2B H 0.0486 0.2913 -0.0915 0.074 Uiso 1 1 calc R . .
H2C H 0.0926 0.3996 -0.0649 0.074 Uiso 1 1 calc R . .
C3 C 0.3301(2) 0.28354(15) -0.02241(12) 0.0402(5) Uani 1 1 d . . .
H3A H 0.3481 0.3487 -0.0390 0.060 Uiso 1 1 calc R A .
H3B H 0.3001 0.2425 -0.0702 0.060 Uiso 1 1 calc R . .
H3C H 0.4084 0.2559 0.0131 0.060 Uiso 1 1 calc R . .
C4 C 0.4800(2) 0.50096(18) 0.12932(17) 0.0555(6) Uani 1 1 d . . .
H4A H 0.5206 0.4750 0.1831 0.083 Uiso 1 1 calc R A .
H4B H 0.5012 0.5697 0.1277 0.083 Uiso 1 1 calc R . .
H4C H 0.5113 0.4657 0.0891 0.083 Uiso 1 1 calc R . .
C5 C 0.2400(3) 0.54124(18) 0.00278(15) 0.0612(7) Uani 1 1 d . . .
H5A H 0.2710 0.5030 -0.0360 0.092 Uiso 1 1 calc R A .
H5B H 0.2715 0.6078 0.0036 0.092 Uiso 1 1 calc R . .
H5C H 0.1460 0.5414 -0.0131 0.092 Uiso 1 1 calc R . .
C6 C 0.2434(2) 0.57356(16) 0.17354(15) 0.0481(5) Uani 1 1 d . . .
H6A H 0.1507 0.5664 0.1648 0.072 Uiso 1 1 calc R A .
H6B H 0.2628 0.6399 0.1606 0.072 Uiso 1 1 calc R . .
H6C H 0.2872 0.5596 0.2301 0.072 Uiso 1 1 calc R . .
C7 C 0.3735(3) 0.3860(2) 0.29832(13) 0.0563(7) Uani 1 1 d . . .
H7A H 0.4366 0.4305 0.2866 0.085 Uiso 1 1 calc R A .
H7B H 0.4134 0.3493 0.3474 0.085 Uiso 1 1 calc R . .
H7C H 0.3008 0.4230 0.3063 0.085 Uiso 1 1 calc R . .
C8 C 0.4600(3) 0.2235(2) 0.21298(17) 0.0672(8) Uani 1 1 d . . .
H8A H 0.4351 0.1697 0.1748 0.101 Uiso 1 1 calc R A .
H8B H 0.4958 0.1978 0.2675 0.101 Uiso 1 1 calc R . .
H8C H 0.5246 0.2633 0.1977 0.101 Uiso 1 1 calc R . .
C9 C 0.1985(3) 0.21829(17) 0.24287(14) 0.0509(6) Uani 1 1 d . . .
H9A H 0.1299 0.2576 0.2540 0.076 Uiso 1 1 calc R A .
H9B H 0.2431 0.1829 0.2917 0.076 Uiso 1 1 calc R . .
H9C H 0.1616 0.1722 0.1996 0.076 Uiso 1 1 calc R . .
C10 C 0.1909(3) -0.0837(3) 0.18118(17) 0.0768(10) Uani 1 1 d . . .
H10A H 0.2546 -0.0307 0.1935 0.092 Uiso 1 1 calc R . .
H10B H 0.2215 -0.1344 0.1503 0.092 Uiso 1 1 calc R . .
C11 C 0.1691(3) -0.1252(3) 0.25825(18) 0.0904(12) Uani 1 1 d . . .
H11A H 0.1391 -0.1930 0.2504 0.109 Uiso 1 1 calc R . .
H11B H 0.2484 -0.1224 0.3032 0.109 Uiso 1 1 calc R . .
C12 C 0.0699(3) -0.0618(3) 0.27343(15) 0.0732(9) Uani 1 1 d . . .
H12A H 0.1076 -0.0016 0.3009 0.088 Uiso 1 1 calc R . .
H12B H 0.0210 -0.0948 0.3066 0.088 Uiso 1 1 calc R . .
C13 C -0.0126(3) -0.0415(2) 0.19095(15) 0.0626(7) Uani 1 1 d . . .
H13A H -0.0831 -0.0892 0.1758 0.075 Uiso 1 1 calc R . .
H13B H -0.0502 0.0241 0.1885 0.075 Uiso 1 1 calc R . .
C14 C -0.1811(18) 0.1744(11) 0.0682(9) 0.057(3) Uani 0.402(11) 1 d P A 1
H14A H -0.1077 0.1739 0.1171 0.068 Uiso 0.402(11) 1 calc PR A 1
H14B H -0.1713 0.2303 0.0345 0.068 Uiso 0.402(11) 1 calc PR A 1
C14A C -0.1954(11) 0.1855(7) 0.0324(7) 0.067(3) Uani 0.598(11) 1 d P A 2
H14C H -0.1745 0.2211 -0.0123 0.080 Uiso 0.598(11) 1 calc PR A 2
H14D H -0.1367 0.2073 0.0840 0.080 Uiso 0.598(11) 1 calc PR A 2
C15 C -0.2967(7) 0.1826(5) 0.0903(5) 0.048(2) Uani 0.402(11) 1 d P A 1
H15A H -0.3343 0.2477 0.0764 0.057 Uiso 0.402(11) 1 calc PR A 1
H15B H -0.2810 0.1727 0.1491 0.057 Uiso 0.402(11) 1 calc PR A 1
C15A C -0.3319(5) 0.2032(3) 0.0321(6) 0.073(3) Uani 0.598(11) 1 d P A 2
H15C H -0.3364 0.2491 0.0753 0.088 Uiso 0.598(11) 1 calc PR A 2
H15D H -0.3809 0.2302 -0.0204 0.088 Uiso 0.598(11) 1 calc PR A 2
C16 C -0.3836(3) 0.1085(2) 0.0459(2) 0.0753(9) Uani 0.402(11) 1 d P A 1
H16A H -0.4267 0.0753 0.0823 0.090 Uiso 0.402(11) 1 calc PR A 1
H16B H -0.4501 0.1385 0.0014 0.090 Uiso 0.402(11) 1 calc PR A 1
C16A C -0.3836(3) 0.1085(2) 0.0459(2) 0.0753(9) Uani 0.598(11) 1 d P A 2
H16C H -0.3726 0.0973 0.1042 0.090 Uiso 0.598(11) 1 calc PR A 2
H16D H -0.4758 0.1037 0.0173 0.090 Uiso 0.598(11) 1 calc PR A 2
C17 C -0.3096(2) 0.03985(19) 0.01397(19) 0.0607(7) Uani 1 1 d . A .
H17A H -0.3522 0.0264 -0.0435 0.073 Uiso 1 1 calc R B 1
H17B H -0.3009 -0.0217 0.0443 0.073 Uiso 1 1 calc R B 1

loop_
_atom_site_aniso_label
_atom_site_aniso_U_11
_atom_site_aniso_U_22
_atom_site_aniso_U_33
_atom_site_aniso_U_23
_atom_site_aniso_U_13
_atom_site_aniso_U_12
Ca 0.0260(2) 0.0272(2) 0.0237(2) -0.00372(18) 0.00650(18) -0.00134(18)
P 0.0253(2) 0.0280(2) 0.0248(2) -0.00396(16) 0.00525(17) 0.00095(17)
Si1 0.0416(3) 0.0240(2) 0.0391(3) -0.0021(2) 0.0160(2) -0.0025(2)
Si2 0.0371(3) 0.0411(3) 0.0243(2) 0.0051(2) 0.0090(2) -0.0029(2)
O1 0.0381(7) 0.0553(9) 0.0285(7) 0.0068(6) 0.0053(6) -0.0031(6)
O2 0.0341(7) 0.0357(7) 0.0522(9) -0.0049(6) 0.0182(6) 0.0023(6)
B 0.0516(14) 0.0328(12) 0.0511(14) -0.0156(10) 0.0217(12) -0.0134(10)
C1 0.0296(8) 0.0246(8) 0.0225(8) -0.0018(6) 0.0063(6) -0.0022(6)
C2 0.0380(11) 0.0628(15) 0.0382(11) -0.0029(10) -0.0057(9) 0.0070(10)
C3 0.0457(11) 0.0437(11) 0.0365(10) -0.0045(8) 0.0201(9) 0.0047(9)
C4 0.0501(13) 0.0497(13) 0.0755(17) -0.0104(12) 0.0317(12) -0.0185(11)
C5 0.098(2) 0.0358(12) 0.0564(15) 0.0158(11) 0.0316(15) 0.0127(13)
C6 0.0521(13) 0.0356(11) 0.0558(13) -0.0168(10) 0.0133(11) 0.0015(9)
C7 0.0666(15) 0.0742(17) 0.0271(10) -0.0042(10) 0.0108(10) -0.0248(13)
C8 0.0551(15) 0.083(2) 0.0621(16) 0.0336(15) 0.0132(13) 0.0296(14)
C9 0.0747(16) 0.0474(12) 0.0389(11) -0.0001(9) 0.0295(11) -0.0170(11)
C10 0.0490(14) 0.126(3) 0.0522(15) 0.0346(17) 0.0081(12) 0.0216(16)
C11 0.078(2) 0.136(3) 0.0520(17) 0.0449(19) 0.0080(15) 0.024(2)
C12 0.094(2) 0.089(2) 0.0352(13) 0.0054(13) 0.0149(14) -0.0116(18)
C13 0.0678(16) 0.0848(19) 0.0408(13) 0.0168(13) 0.0242(12) 0.0139(15)
C14 0.053(5) 0.026(5) 0.100(9) -0.013(5) 0.036(6) -0.005(4)
C14A 0.051(4) 0.025(3) 0.141(9) -0.002(5) 0.053(6) 0.003(2)
C15 0.056(4) 0.040(3) 0.049(4) -0.005(3) 0.016(3) 0.009(3)
C15A 0.045(3) 0.032(2) 0.154(8) -0.004(3) 0.045(4) 0.0042(17)
C16 0.0493(15) 0.0562(16) 0.129(3) -0.0155(17) 0.0390(17) 0.0015(12)
C16A 0.0493(15) 0.0562(16) 0.129(3) -0.0155(17) 0.0390(17) 0.0015(12)
C17 0.0412(12) 0.0532(15) 0.094(2) -0.0108(14) 0.0282(13) -0.0037(11)

loop_
_atom_type_symbol
_atom_type_description
_atom_type_scat_dispersion_real
_atom_type_scat_dispersion_imag
_atom_type_scat_source
C C 0.0033 0.0016 'International Tables Vol C Tables 4.2.6.8 and 6.1.1.4'
H H 0.0000 0.0000 'International Tables Vol C Tables 4.2.6.8 and 6.1.1.4'
B B 0.0013 0.0007 'International Tables Vol C Tables 4.2.6.8 and 6.1.1.4'
Si Si 0.0817 0.0704 'International Tables Vol C Tables 4.2.6.8 and 6.1.1.4'
P P 0.1023 0.0942 'International Tables Vol C Tables 4.2.6.8 and 6.1.1.4'
Ca Ca 0.2262 0.3064 'International Tables Vol C Tables 4.2.6.8 and 6.1.1.4'
O O 0.0106 0.0060 'International Tables Vol C Tables 4.2.6.8 and 6.1.1.4'

loop_
_geom_angle_atom_site_label_1
_geom_angle_atom_site_label_2
_geom_angle_atom_site_label_3
_geom_angle
_geom_angle_site_symmetry_1
_geom_angle_site_symmetry_3
_geom_angle_publ_flag
O1 Ca O1 180.0 . 3 ?
O1 Ca O2 91.46(5) . . ?
O1 Ca O2 91.46(5) 3 3 ?
O1 Ca O2 88.54(5) . 3 ?
O1 Ca O2 88.54(5) 3 . ?
O1 Ca B 87.22(7) . . ?
O1 Ca B 87.22(7) 3 3 ?
O1 Ca B 92.78(7) . 3 ?
O1 Ca B 92.78(7) 3 . ?
O1 Ca H1A 108.4(6) . . ?
O1 Ca H1A 71.6(6) 3 . ?
O1 Ca H1C 79.9(6) . . ?
O1 Ca H1C 100.1(6) 3 . ?
O2 Ca O2 180.0 . 3 ?
O2 Ca B 93.52(7) . . ?
O2 Ca B 93.53(7) 3 3 ?
O2 Ca B 86.47(7) . 3 ?
O2 Ca B 86.48(7) 3 . ?
O2 Ca H1A 104.1(6) . . ?
O2 Ca H1A 75.9(6) 3 . ?
O2 Ca H1C 70.5(6) . . ?
O2 Ca H1C 109.5(6) 3 . ?
B Ca B 180.0 . 3 ?
B Ca H1A 24.2(6) . . ?
B Ca H1A 155.8(6) 3 . ?
B Ca H1C 24.5(6) . . ?
B Ca H1C 155.5(6) 3 . ?
H1A Ca H1C 45.2(8) . . ?
B P C1 119.40(10) . . ?
B P C2 103.06(12) . . ?
B P C3 104.57(10) . . ?
C1 P C2 113.93(10) . . ?
C1 P C3 112.32(9) . . ?
C2 P C3 101.59(11) . . ?
C1 Si1 C4 113.24(10) . . ?
C1 Si1 C5 115.37(10) . . ?
C1 Si1 C6 113.22(10) . . ?
C4 Si1 C5 103.28(13) . . ?
C4 Si1 C6 107.03(11) . . ?
C5 Si1 C6 103.68(11) . . ?
C1 Si2 C7 112.25(10) . . ?
C1 Si2 C8 113.69(10) . . ?
C1 Si2 C9 114.88(10) . . ?
C7 Si2 C8 103.96(14) . . ?
C7 Si2 C9 104.45(10) . . ?
C8 Si2 C9 106.61(13) . . ?
Ca1 O1 C10 128.58(14) . . ?
Ca1 O1 C13 122.60(13) . . ?
C10 O1 C13 108.77(18) . . ?
Ca1 O2 C14 126.5(7) . . ?
Ca1 O2 C14A 126.5(4) . . ?
Ca1 O2 C17 125.00(13) . . ?
C14 O2 C14A 24.2(6) . . ?
C14 O2 C17 106.4(7) . . ?
C14A O2 C17 107.7(5) . . ?
Ca B P 152.97(15) . . ?
Ca B H1A 60.5(12) . . ?
Ca B H1B 92.8(14) . . ?
Ca B H1C 61.6(12) . . ?
P B H1A 103.8(12) . . ?
P B H1B 113.5(14) . . ?
P B H1C 109.7(13) . . ?
H1A B H1B 106.7(18) . . ?
H1A B H1C 109.1(17) . . ?
H1B B H1C 113.4(19) . . ?
P C1 Si1 119.63(9) . . ?
P C1 Si2 115.82(10) . . ?
Si1 C1 Si2 118.64(9) . . ?
P C2 H2A 109.5 . . ?
P C2 H2B 109.5 . . ?
P C2 H2C 109.5 . . ?
H2A C2 H2B 109.5 . . ?
H2A C2 H2C 109.5 . . ?
H2B C2 H2C 109.5 . . ?
P C3 H3A 109.5 . . ?
P C3 H3B 109.5 . . ?
P C3 H3C 109.5 . . ?
H3A C3 H3B 109.5 . . ?
H3A C3 H3C 109.5 . . ?
H3B C3 H3C 109.5 . . ?
Si1 C4 H4A 109.5 . . ?
Si1 C4 H4B 109.5 . . ?
Si1 C4 H4C 109.5 . . ?
H4A C4 H4B 109.5 . . ?
H4A C4 H4C 109.5 . . ?
H4B C4 H4C 109.5 . . ?
Si1 C5 H5A 109.5 . . ?
Si1 C5 H5B 109.5 . . ?
Si1 C5 H5C 109.5 . . ?
H5A C5 H5B 109.5 . . ?
H5A C5 H5C 109.5 . . ?
H5B C5 H5C 109.5 . . ?
Si1 C6 H6A 109.5 . . ?
Si1 C6 H6B 109.5 . . ?
Si1 C6 H6C 109.5 . . ?
H6A C6 H6B 109.5 . . ?
H6A C6 H6C 109.5 . . ?
H6B C6 H6C 109.5 . . ?
Si2 C7 H7A 109.5 . . ?
Si2 C7 H7B 109.5 . . ?
Si2 C7 H7C 109.5 . . ?
H7A C7 H7B 109.5 . . ?
H7A C7 H7C 109.5 . . ?
H7B C7 H7C 109.5 . . ?
Si2 C8 H8A 109.5 . . ?
Si2 C8 H8B 109.5 . . ?
Si2 C8 H8C 109.5 . . ?
H8A C8 H8B 109.5 . . ?
H8A C8 H8C 109.5 . . ?
H8B C8 H8C 109.5 . . ?
Si2 C9 H9A 109.5 . . ?
Si2 C9 H9B 109.5 . . ?
Si2 C9 H9C 109.5 . . ?
H9A C9 H9B 109.5 . . ?
H9A C9 H9C 109.5 . . ?
H9B C9 H9C 109.5 . . ?
O1 C10 H10A 110.8 . . ?
O1 C10 H10B 110.8 . . ?
O1 C10 C11 104.6(2) . . ?
H10A C10 H10B 108.9 . . ?
H10A C10 C11 110.8 . . ?
H10B C10 C11 110.8 . . ?
C10 C11 H11A 111.2 . . ?
C10 C11 H11B 111.2 . . ?
C10 C11 C12 103.0(3) . . ?
H11A C11 H11B 109.1 . . ?
H11A C11 C12 111.2 . . ?
H11B C11 C12 111.2 . . ?
C11 C12 H12A 111.2 . . ?
C11 C12 H12B 111.2 . . ?
C11 C12 C13 102.9(2) . . ?
H12A C12 H12B 109.1 . . ?
H12A C12 C13 111.2 . . ?
H12B C12 C13 111.2 . . ?
O1 C13 C12 106.7(2) . . ?
O1 C13 H13A 110.4 . . ?
O1 C13 H13B 110.4 . . ?
C12 C13 H13A 110.4 . . ?
C12 C13 H13B 110.4 . . ?
H13A C13 H13B 108.6 . . ?
O2 C14 H14A 109.9 . . ?
O2 C14 H14B 109.9 . . ?
O2 C14 C15 108.9(11) . . ?
H14A C14 H14B 108.3 . . ?
H14A C14 C15 109.9 . . ?
H14B C14 C15 109.9 . . ?
O2 C14A H14C 110.4 . . ?
O2 C14A H14D 110.4 . . ?
O2 C14A C15A 106.4(7) . . ?
H14C C14A H14D 108.6 . . ?
H14C C14A C15A 110.4 . . ?
H14D C14A C15A 110.4 . . ?
C14 C15 H15A 110.3 . . ?
C14 C15 H15B 110.3 . . ?
C14 C15 C16 107.3(8) . . ?
H15A C15 H15B 108.5 . . ?
H15A C15 C16 110.3 . . ?
H15B C15 C16 110.3 . . ?
C14A C15A H15C 110.6 . . ?
C14A C15A H15D 110.6 . . ?
H15C C15A H15D 108.7 . . ?
C15 C16 H16A 110.0 . . ?
C15 C16 H16B 110.0 . . ?
C15 C16 C17 108.3(3) . . ?
H16A C16 H16B 108.4 . . ?
H16A C16 C17 110.0 . . ?
H16B C16 C17 110.0 . . ?
O2 C17 C16 107.0(2) . . ?
O2 C17 H17A 110.3 . . ?
O2 C17 H17B 110.3 . . ?
C16 C17 H17A 110.3 . . ?
C16 C17 H17B 110.3 . . ?
H17A C17 H17B 108.6 . . ?

loop_
_geom_bond_atom_site_label_1
_geom_bond_atom_site_label_2
_geom_bond_distance
_geom_bond_site_symmetry_2
_geom_bond_publ_flag
Ca O1 2.3724(14) . ?
Ca O1 2.3723(14) 3 ?
Ca O2 2.4168(13) . ?
Ca O2 2.4167(13) 3 ?
Ca B 2.751(2) . ?
Ca B 2.751(2) 3 ?
Ca H1A 2.40(2) . ?
Ca H1C 2.43(2) . ?
P B 1.926(2) . ?
P C1 1.7151(17) . ?
P C2 1.819(2) . ?
P C3 1.835(2) . ?
Si1 C1 1.8205(18) . ?
Si1 C4 1.890(2) . ?
Si1 C5 1.885(2) . ?
Si1 C6 1.885(2) . ?
Si2 C1 1.8183(17) . ?
Si2 C7 1.893(2) . ?
Si2 C8 1.878(3) . ?
Si2 C9 1.882(2) . ?
O1 C10 1.423(3) . ?
O1 C13 1.443(3) . ?
O2 C14 1.481(16) . ?
O2 C14A 1.432(11) . ?
O2 C17 1.466(3) . ?
B H1A 1.13(2) . ?
B H1B 1.07(3) . ?
B H1C 1.14(2) . ?
C2 H2A 0.980 . ?
C2 H2B 0.980 . ?
C2 H2C 0.980 . ?
C3 H3A 0.980 . ?
C3 H3B 0.980 . ?
C3 H3C 0.980 . ?
C4 H4A 0.980 . ?
C4 H4B 0.980 . ?
C4 H4C 0.980 . ?
C5 H5A 0.980 . ?
C5 H5B 0.980 . ?
C5 H5C 0.980 . ?
C6 H6A 0.980 . ?
C6 H6B 0.980 . ?
C6 H6C 0.980 . ?
C7 H7A 0.980 . ?
C7 H7B 0.980 . ?
C7 H7C 0.980 . ?
C8 H8A 0.980 . ?
C8 H8B 0.980 . ?
C8 H8C 0.980 . ?
C9 H9A 0.980 . ?
C9 H9B 0.980 . ?
C9 H9C 0.980 . ?
C10 H10A 0.990 . ?
C10 H10B 0.990 . ?
C10 C11 1.522(4) . ?
C11 H11A 0.990 . ?
C11 H11B 0.990 . ?
C11 C12 1.464(5) . ?
C12 H12A 0.990 . ?
C12 H12B 0.990 . ?
C12 C13 1.486(4) . ?
C13 H13A 0.990 . ?
C13 H13B 0.990 . ?
C14 H14A 0.990 . ?
C14 H14B 0.990 . ?
C14 C15 1.408(18) . ?
C14A H14C 0.990 . ?
C14A H14D 0.990 . ?
C14A C15A 1.497(12) . ?
C15 H15A 0.990 . ?
C15 H15B 0.990 . ?
C15 C16 1.460(7) . ?
C15A H15C 0.990 . ?
C15A H15D 0.990 . ?
C16 H16A 0.990 . ?
C16 H16B 0.990 . ?
C16 C17 1.444(4) . ?
C17 H17A 0.990 . ?
C17 H17B 0.990 . ?
